data_4328130
loop_
_publ_author_name
'Emma Stephen'
'Alexander J. Blake'
'Emma Carter'
'David Collison'
'E. Stephen Davies'
'Ruth Edge'
'William Lewis'
'Damien M. Murphy'
'Claire Wilson'
'Robert O. Gould'
'Alan J. Holder'
'Jonathan McMaster'
'Martin Schr\"oder'

_publ_contact_author_address
;
  School of Chemistry
  The University of Nottingham
  University Park
  Nottingham  NG7 2RD
  England UK
;
_publ_contact_author_email M.Schroder@nottingham.ac.uk
_publ_contact_author_fax '0115 951 3563'
_publ_contact_author_name 'Martin Schr\"oder'
_publ_contact_author_phone '0115 951 3490'
_publ_section_title
;
 Redox Non-innocence of Thioether Crowns: Elucidation of the Electronic
 Structure of the Mononuclear Pd(III) Complexes [Pd([9]aneS~3~)~2~]^3+^
 and [Pd([18]aneS~6~)]^3+^
;
_journal_name_full 'Inorganic Chemistry'
_journal_page_first 1450
_journal_page_last 1461
_journal_paper_doi 10.1021/ic2017006
_journal_volume 51
_journal_year 2012
_chemical_formula_moiety 'C12 H24 Pd S6, 2(F6 P), 2(C2 H3 N)'
_chemical_formula_sum 'C16 H30 F12 N2 P2 Pd S6'
_chemical_formula_weight 839.12
_chemical_name_systematic
; 
 ? 
;
_space_group_IT_number 56
_symmetry_cell_setting orthorhombic
_symmetry_space_group_name_Hall '-P 2ab 2ac'
_symmetry_space_group_name_H-M 'P c c n'
_atom_sites_solution_hydrogens geom
_atom_sites_solution_primary direct
_atom_sites_solution_secondary difmap
_audit_creation_method 'enCIFer editing of SHELXL-97 created file'
_cell_angle_alpha 90.00
_cell_angle_beta 90.00
_cell_angle_gamma 90.00
_cell_formula_units_Z 4
_cell_length_a 11.9383(12)
_cell_length_b 21.693(2)
_cell_length_c 11.3849(11)
_cell_measurement_reflns_used 6691
_cell_measurement_temperature 150(2)
_cell_measurement_theta_max 27.6
_cell_measurement_theta_min 2.65
_cell_volume 2948.4(5)
_computing_cell_refinement 'Bruker SAINT version 6.36a (Bruker, 2000)'
_computing_data_collection 'Bruker SMART version 5.625 (Bruker, 2001)'
_computing_data_reduction 'Bruker SAINT; Bruker SHELXTL (Bruker, 2001)'
_computing_publication_material 'enCIFer(Allen et al.,2004);PLATON(Spek,2003)'
_computing_structure_refinement 'SHELXL97 (Sheldrick, 2008)'
_computing_structure_solution 'SHELXS97 (Sheldrick, 2008)'
_diffrn_ambient_temperature 150(2)
_diffrn_measured_fraction_theta_full 0.997
_diffrn_measured_fraction_theta_max 0.994
_diffrn_measurement_device_type 'Bruker SMART APEX CCD area detector'
_diffrn_measurement_method \w
_diffrn_radiation_monochromator graphite
_diffrn_radiation_source 'normal-focus sealed tube'
_diffrn_radiation_type MoK\a
_diffrn_radiation_wavelength 0.71073
_diffrn_reflns_av_R_equivalents 0.0000
_diffrn_reflns_av_sigmaI/netI 0.0293
_diffrn_reflns_limit_h_max 15
_diffrn_reflns_limit_h_min 0
_diffrn_reflns_limit_k_max 28
_diffrn_reflns_limit_k_min 0
_diffrn_reflns_limit_l_max 14
_diffrn_reflns_limit_l_min 0
_diffrn_reflns_number 3423
_diffrn_reflns_theta_full 27.50
_diffrn_reflns_theta_max 27.62
_diffrn_reflns_theta_min 2.64
_diffrn_standards_decay_% 0
_diffrn_standards_number 0
_exptl_absorpt_coefficient_mu 1.252
_exptl_absorpt_correction_T_max 1.000
_exptl_absorpt_correction_T_min 0.619
_exptl_absorpt_correction_type multi-scan
_exptl_absorpt_process_details 'SADABS 2007/2'
_exptl_crystal_colour blue
_exptl_crystal_density_diffrn 1.890
_exptl_crystal_description block
_exptl_crystal_F_000 1680
_exptl_crystal_size_max 0.38
_exptl_crystal_size_mid 0.36
_exptl_crystal_size_min 0.26
_refine_diff_density_max 1.872
_refine_diff_density_min -1.155
_refine_diff_density_rms 0.122
_refine_ls_extinction_method none
_refine_ls_goodness_of_fit_ref 1.122
_refine_ls_hydrogen_treatment constr
_refine_ls_matrix_type full
_refine_ls_number_parameters 220
_refine_ls_number_reflns 3423
_refine_ls_number_restraints 66
_refine_ls_restrained_S_all 1.153
_refine_ls_R_factor_all 0.0469
_refine_ls_R_factor_gt 0.0431
_refine_ls_shift/su_max 0.000
_refine_ls_shift/su_mean 0.000
_refine_ls_structure_factor_coef Fsqd
_refine_ls_weighting_details 'calc w=1/[\s^2^(Fo^2^)+(0.0538P)^2^+5.4424P] where P=(Fo^2^+2Fc^2^)/3'
_refine_ls_weighting_scheme calc
_refine_ls_wR_factor_gt 0.1062
_refine_ls_wR_factor_ref 0.1089
_reflns_number_gt 3129
_reflns_number_total 3423
_reflns_threshold_expression I>2\s(I)
_cod_data_source_file ic2017006_si_002_2.cif
_cod_data_source_block '[Pd([9]aneS3)2]2+'
_cod_original_cell_volume 2948.5(5)
_cod_original_sg_symbol_H-M 'P c c n '
_cod_database_code 4328130

loop_
_symmetry_equiv_pos_as_xyz
'x, y, z'
'-x+1/2, -y+1/2, z'
'x+1/2, -y, -z+1/2'
'-x, y+1/2, -z+1/2'
'-x, -y, -z'
'x-1/2, y-1/2, -z'
'-x-1/2, y, z-1/2'
'x, -y-1/2, z-1/2'

loop_
_atom_site_label
_atom_site_type_symbol
_atom_site_fract_x
_atom_site_fract_y
_atom_site_fract_z
_atom_site_U_iso_or_equiv
_atom_site_adp_type
_atom_site_occupancy
_atom_site_symmetry_multiplicity
_atom_site_calc_flag
_atom_site_refinement_flags
_atom_site_disorder_assembly
_atom_site_disorder_group
Pd Pd 0.5000 0.5000 0.0000 0.01398(12) Uani 1 2 d S . .
S1 S 0.66416(7) 0.48648(4) 0.19367(7) 0.02160(18) Uani 1 1 d . . .
C2 C 0.5828(3) 0.42676(15) 0.2676(3) 0.0245(7) Uani 1 1 d . . .
H2A H 0.6082 0.3861 0.2385 0.029 Uiso 1 1 calc R . .
H2B H 0.5997 0.4285 0.3526 0.029 Uiso 1 1 calc R . .
C3 C 0.4561(3) 0.43065(15) 0.2519(3) 0.0230(6) Uani 1 1 d . . .
H3A H 0.4308 0.4696 0.2887 0.028 Uiso 1 1 calc R . .
H3B H 0.4224 0.3965 0.2975 0.028 Uiso 1 1 calc R . .
S4 S 0.39714(6) 0.42782(3) 0.10470(6) 0.01780(17) Uani 1 1 d . . .
C5 C 0.4452(3) 0.35299(14) 0.0479(3) 0.0224(6) Uani 1 1 d . . .
H5A H 0.5038 0.3362 0.1004 0.027 Uiso 1 1 calc R . .
H5B H 0.3817 0.3236 0.0470 0.027 Uiso 1 1 calc R . .
C6 C 0.4920(3) 0.35955(15) -0.0756(3) 0.0225(7) Uani 1 1 d . . .
H6A H 0.4296 0.3682 -0.1304 0.027 Uiso 1 1 calc R . .
H6B H 0.5264 0.3199 -0.0994 0.027 Uiso 1 1 calc R . .
S7 S 0.59637(6) 0.42045(3) -0.08901(6) 0.01690(17) Uani 1 1 d . . .
C8 C 0.7027(3) 0.39450(15) 0.0147(3) 0.0201(6) Uani 1 1 d . . .
H8A H 0.6688 0.3629 0.0664 0.024 Uiso 1 1 calc R . .
H8B H 0.7636 0.3743 -0.0301 0.024 Uiso 1 1 calc R . .
C9 C 0.7546(3) 0.44427(15) 0.0921(3) 0.0230(6) Uani 1 1 d . . .
H9A H 0.7907 0.4748 0.0398 0.028 Uiso 1 1 calc R . .
H9B H 0.8148 0.4248 0.1389 0.028 Uiso 1 1 calc R . .
N1 N 0.4419(4) 0.4402(2) 0.5829(4) 0.0625(12) Uani 1 1 d . . .
C1A C 0.4749(3) 0.32397(18) 0.5476(4) 0.0343(8) Uani 1 1 d . . .
H1AA H 0.5393 0.3189 0.4950 0.051 Uiso 1 1 calc R . .
H1AB H 0.4083 0.3056 0.5114 0.051 Uiso 1 1 calc R . .
H1AC H 0.4904 0.3034 0.6225 0.051 Uiso 1 1 calc R . .
C2A C 0.4554(3) 0.38914(18) 0.5681(3) 0.0320(8) Uani 1 1 d . . .
P1 P 0.7500 0.2500 0.75831(9) 0.0167(2) Uani 1 2 d SD . .
F1 F 0.70433(18) 0.31982(8) 0.75721(19) 0.0301(5) Uani 1 1 d D . .
F2 F 0.8383(4) 0.2681(2) 0.8585(5) 0.0469(12) Uani 0.60 1 d PD A 1
F2' F 0.8693(7) 0.2742(6) 0.7990(14) 0.038(3) Uiso 0.20 1 d PD A -2
F3 F 0.8399(5) 0.2684(2) 0.6612(6) 0.0421(14) Uani 0.60 1 d PD A 1
F3' F 0.7885(14) 0.2551(7) 0.6253(7) 0.040(4) Uani 0.20 1 d PD A -2
F4' F 0.6291(7) 0.2270(7) 0.7194(15) 0.038(4) Uiso 0.20 1 d PD A -2
F5' F 0.7109(10) 0.2462(7) 0.8901(7) 0.040(3) Uiso 0.20 1 d PD A -2
P2 P 0.2500 0.2500 0.78923(10) 0.0232(3) Uani 1 2 d SD . .
F6 F 0.11628(16) 0.25655(11) 0.7894(2) 0.0370(5) Uani 1 1 d D B .
F7 F 0.2500 0.2500 0.9272(5) 0.064(3) Uani 0.5 2 d PD B 1
F7' F 0.2582(7) 0.3012(6) 0.8872(10) 0.128(5) Uani 0.50 1 d PD B 2
F8 F 0.2609(5) 0.3223(2) 0.7897(9) 0.060(2) Uani 0.50 1 d PD B 1
F8' F 0.2580(6) 0.3009(5) 0.6924(10) 0.119(5) Uani 0.50 1 d PD B 2
F9 F 0.2500 0.2500 0.6527(6) 0.050(2) Uani 0.5 2 d P B 1

loop_
_atom_site_aniso_label
_atom_site_aniso_U_11
_atom_site_aniso_U_22
_atom_site_aniso_U_33
_atom_site_aniso_U_23
_atom_site_aniso_U_13
_atom_site_aniso_U_12
Pd 0.01712(19) 0.01292(19) 0.01191(18) 0.00073(10) 0.00086(11) 0.00185(10)
S1 0.0229(4) 0.0227(4) 0.0193(4) -0.0032(3) -0.0039(3) 0.0011(3)
C2 0.0328(18) 0.0262(16) 0.0146(14) 0.0025(12) -0.0028(12) 0.0052(13)
C3 0.0297(17) 0.0260(16) 0.0132(14) 0.0035(12) 0.0047(12) 0.0027(13)
S4 0.0188(4) 0.0174(4) 0.0172(4) 0.0019(3) 0.0023(3) -0.0001(3)
C5 0.0259(16) 0.0137(14) 0.0277(17) -0.0006(12) 0.0013(13) -0.0024(11)
C6 0.0248(16) 0.0189(15) 0.0240(16) -0.0057(12) -0.0001(12) -0.0032(12)
S7 0.0214(4) 0.0153(3) 0.0141(3) -0.0017(2) 0.0016(3) 0.0018(3)
C8 0.0202(15) 0.0211(15) 0.0190(14) 0.0000(11) 0.0007(11) 0.0044(12)
C9 0.0189(14) 0.0263(16) 0.0239(15) -0.0001(13) -0.0010(12) 0.0021(12)
N1 0.069(3) 0.044(2) 0.075(3) -0.010(2) 0.031(2) -0.004(2)
C1A 0.038(2) 0.033(2) 0.032(2) -0.0009(16) 0.0016(16) -0.0016(16)
C2A 0.0319(19) 0.039(2) 0.0253(18) -0.0036(15) 0.0045(14) -0.0040(15)
P1 0.0213(5) 0.0155(5) 0.0135(5) 0.000 0.000 -0.0010(4)
F1 0.0355(11) 0.0172(9) 0.0376(11) -0.0058(8) 0.0047(9) 0.0050(8)
F2 0.039(2) 0.056(3) 0.045(3) -0.028(2) -0.026(2) 0.007(2)
F3 0.056(4) 0.024(3) 0.047(3) 0.013(3) 0.039(3) 0.010(2)
F3' 0.074(16) 0.024(8) 0.021(6) 0.003(6) 0.017(6) -0.002(11)
P2 0.0210(6) 0.0329(6) 0.0158(5) 0.000 0.000 -0.0038(5)
F6 0.0226(10) 0.0522(14) 0.0361(12) -0.0089(10) 0.0031(9) -0.0034(9)
F7 0.047(6) 0.136(10) 0.008(3) 0.000 0.000 0.030(7)
F7' 0.048(4) 0.198(12) 0.137(9) -0.132(9) 0.014(7) -0.039(8)
F8 0.035(3) 0.021(2) 0.125(6) 0.000(4) -0.018(5) -0.001(2)
F8' 0.044(4) 0.170(10) 0.144(9) 0.136(8) 0.020(7) 0.016(7)
F9 0.029(4) 0.102(7) 0.019(3) 0.000 0.000 0.006(5)

loop_
_atom_type_symbol
_atom_type_description
_atom_type_scat_dispersion_real
_atom_type_scat_dispersion_imag
_atom_type_scat_source
C C 0.0033 0.0016 'International Tables Vol C Tables 4.2.6.8 and 6.1.1.4'
H H 0.0000 0.0000 'International Tables Vol C Tables 4.2.6.8 and 6.1.1.4'
F F 0.0171 0.0103 'International Tables Vol C Tables 4.2.6.8 and 6.1.1.4'
N N 0.0061 0.0033 'International Tables Vol C Tables 4.2.6.8 and 6.1.1.4'
P P 0.1023 0.0942 'International Tables Vol C Tables 4.2.6.8 and 6.1.1.4'
Pd Pd -0.9988 1.0072 'International Tables Vol C Tables 4.2.6.8 and 6.1.1.4'
S S 0.1246 0.1234 'International Tables Vol C Tables 4.2.6.8 and 6.1.1.4'

loop_
_geom_angle_atom_site_label_1
_geom_angle_atom_site_label_2
_geom_angle_atom_site_label_3
_geom_angle
_geom_angle_site_symmetry_1
_geom_angle_site_symmetry_3
S7 Pd S7 180.00(3) 5_665 .
S7 Pd S4 89.13(3) 5_665 5_665
S7 Pd S4 90.87(3) . 5_665
S7 Pd S4 90.87(3) 5_665 .
S7 Pd S4 89.13(3) . .
S4 Pd S4 180.0 5_665 .
C2 S1 C9 104.51(15) . .
C3 C2 S1 115.8(2) . .
C3 C2 H2A 108.3 . .
S1 C2 H2A 108.3 . .
C3 C2 H2B 108.3 . .
S1 C2 H2B 108.3 . .
H2A C2 H2B 107.4 . .
C2 C3 S4 119.3(2) . .
C2 C3 H3A 107.5 . .
S4 C3 H3A 107.5 . .
C2 C3 H3B 107.5 . .
S4 C3 H3B 107.5 . .
H3A C3 H3B 107.0 . .
C3 S4 C5 103.49(15) . .
C3 S4 Pd 104.23(11) . .
C5 S4 Pd 104.48(11) . .
C6 C5 S4 111.0(2) . .
C6 C5 H5A 109.4 . .
S4 C5 H5A 109.4 . .
C6 C5 H5B 109.4 . .
S4 C5 H5B 109.4 . .
H5A C5 H5B 108.0 . .
C5 C6 S7 113.4(2) . .
C5 C6 H6A 108.9 . .
S7 C6 H6A 108.9 . .
C5 C6 H6B 108.9 . .
S7 C6 H6B 108.9 . .
H6A C6 H6B 107.7 . .
C6 S7 C8 101.42(15) . .
C6 S7 Pd 99.47(11) . .
C8 S7 Pd 107.07(10) . .
C9 C8 S7 116.0(2) . .
C9 C8 H8A 108.3 . .
S7 C8 H8A 108.3 . .
C9 C8 H8B 108.3 . .
S7 C8 H8B 108.3 . .
H8A C8 H8B 107.4 . .
C8 C9 S1 118.7(2) . .
C8 C9 H9A 107.6 . .
S1 C9 H9A 107.6 . .
C8 C9 H9B 107.6 . .
S1 C9 H9B 107.6 . .
H9A C9 H9B 107.1 . .
C2A C1A H1AA 109.5 . .
C2A C1A H1AB 109.5 . .
H1AA C1A H1AB 109.5 . .
C2A C1A H1AC 109.5 . .
H1AA C1A H1AC 109.5 . .
H1AB C1A H1AC 109.5 . .
N1 C2A C1A 178.7(4) . .
F5' P1 F3' 178.9(8) 2_655 2_655
F5' P1 F3' 145.2(7) . 2_655
F5' P1 F3' 145.2(7) 2_655 .
F5' P1 F3' 178.9(8) . .
F5' P1 F2' 90.3(8) 2_655 2_655
F5' P1 F2' 55.8(7) . 2_655
F3' P1 F2' 89.8(7) 2_655 2_655
F3' P1 F2' 124.2(9) . 2_655
F5' P1 F2' 55.8(7) 2_655 .
F5' P1 F2' 90.3(8) . .
F3' P1 F2' 124.2(9) 2_655 .
F3' P1 F2' 89.8(7) . .
F2' P1 F2' 146.1(12) 2_655 .
F5' P1 F4' 123.5(8) 2_655 .
F5' P1 F4' 88.8(7) . .
F3' P1 F4' 56.6(7) 2_655 .
F3' P1 F4' 91.1(10) . .
F2' P1 F4' 178.7(9) . .
F5' P1 F4' 88.8(7) 2_655 2_655
F5' P1 F4' 123.5(8) . 2_655
F3' P1 F4' 91.1(10) 2_655 2_655
F3' P1 F4' 56.6(7) . 2_655
F2' P1 F4' 178.7(9) 2_655 2_655
F4' P1 F4' 147.7(12) . 2_655
F5' P1 F3 116.7(5) 2_655 .
F5' P1 F3 151.1(5) . .
F3' P1 F3 63.2(8) 2_655 .
F2' P1 F3 153.0(8) 2_655 .
F2' P1 F3 61.0(6) . .
F4' P1 F3 119.8(8) . .
F5' P1 F3 151.1(5) 2_655 2_655
F5' P1 F3 116.7(5) . 2_655
F3' P1 F3 63.2(8) . 2_655
F2' P1 F3 61.0(6) 2_655 2_655
F2' P1 F3 153.0(8) . 2_655
F4' P1 F3 119.8(8) 2_655 2_655
F3 P1 F3 92.0(6) . 2_655
F5' P1 F2 61.9(6) . .
F3' P1 F2 152.5(7) 2_655 .
F3' P1 F2 118.2(6) . .
F2' P1 F2 117.6(8) 2_655 .
F4' P1 F2 150.8(7) . .
F4' P1 F2 61.6(6) 2_655 .
F3 P1 F2 89.4(3) . .
F3 P1 F2 178.6(4) 2_655 .
F5' P1 F2 61.9(6) 2_655 2_655
F3' P1 F2 118.2(6) 2_655 2_655
F3' P1 F2 152.5(7) . 2_655
F2' P1 F2 117.6(8) . 2_655
F4' P1 F2 61.6(6) . 2_655
F4' P1 F2 150.8(7) 2_655 2_655
F3 P1 F2 178.6(4) . 2_655
F3 P1 F2 89.4(3) 2_655 2_655
F2 P1 F2 89.2(5) . 2_655
F9 P2 F8' 45.2(6) . .
F9 P2 F8' 45.2(6) . 2
F8' P2 F8' 90.4(11) . 2
F9 P2 F7 180.000(2) . .
F8' P2 F7 134.8(6) . .
F8' P2 F7 134.8(6) 2 .
F9 P2 F8 90.2(4) . 2
F8' P2 F8 135.4(8) . 2
F8' P2 F8 45.0(5) 2 2
F7 P2 F8 89.8(4) . 2
F9 P2 F8 90.2(4) . .
F8' P2 F8 45.0(5) . .
F8' P2 F8 135.4(8) 2 .
F7 P2 F8 89.8(4) . .
F8 P2 F8 179.6(8) 2 .
F9 P2 F7' 135.0(6) . .
F8' P2 F7' 89.8(7) . .
F8' P2 F7' 179.8(9) 2 .
F7 P2 F7' 45.0(6) . .
F8 P2 F7' 134.8(8) 2 .
F9 P2 F7' 135.0(6) . 2
F8' P2 F7' 179.8(9) . 2
F8' P2 F7' 89.8(7) 2 2
F7 P2 F7' 45.0(6) . 2
F8 P2 F7' 134.8(8) . 2
F7' P2 F7' 90.0(12) . 2
F9 P2 F6 90.05(9) . 2
F8' P2 F6 90.1(3) . 2
F8' P2 F6 89.9(3) 2 2
F7 P2 F6 89.95(9) . 2
F8 P2 F6 89.7(2) 2 2
F8 P2 F6 90.3(2) . 2
F7' P2 F6 90.0(3) . 2
F7' P2 F6 89.9(3) 2 2
F9 P2 F6 90.05(9) . .
F8' P2 F6 89.9(3) . .
F8' P2 F6 90.1(3) 2 .
F7 P2 F6 89.95(9) . .
F8 P2 F6 90.3(2) 2 .
F8 P2 F6 89.7(2) . .
F7' P2 F6 89.9(3) . .
F7' P2 F6 90.0(3) 2 .
F6 P2 F6 179.90(19) 2 .

loop_
_geom_bond_atom_site_label_1
_geom_bond_atom_site_label_2
_geom_bond_distance
_geom_bond_site_symmetry_2
Pd S7 2.3084(7) 5_665
Pd S7 2.3084(7) .
Pd S4 2.3195(7) 5_665
Pd S4 2.3196(7) .
S1 C2 1.825(3) .
S1 C9 1.828(3) .
C2 C3 1.525(5) .
C2 H2A 0.9900 .
C2 H2B 0.9900 .
C3 S4 1.819(3) .
C3 H3A 0.9900 .
C3 H3B 0.9900 .
S4 C5 1.839(3) .
C5 C6 1.520(5) .
C5 H5A 0.9900 .
C5 H5B 0.9900 .
C6 S7 1.822(3) .
C6 H6A 0.9900 .
C6 H6B 0.9900 .
S7 C8 1.823(3) .
C8 C9 1.525(4) .
C8 H8A 0.9900 .
C8 H8B 0.9900 .
C9 H9A 0.9900 .
C9 H9B 0.9900 .
N1 C2A 1.133(6) .
C1A C2A 1.452(5) .
C1A H1AA 0.9800 .
C1A H1AB 0.9800 .
C1A H1AC 0.9800 .
P1 F5' 1.574(7) 2_655
P1 F5' 1.574(7) .
P1 F3' 1.586(7) 2_655
P1 F3' 1.586(7) .
P1 F2' 1.587(7) 2_655
P1 F2' 1.587(7) .
P1 F4' 1.590(7) .
P1 F4' 1.590(7) 2_655
P1 F3 1.591(3) .
P1 F3 1.591(3) 2_655
P1 F2 1.602(3) .
P1 F2 1.602(3) 2_655
P2 F9 1.554(7) .
P2 F8' 1.564(5) .
P2 F8' 1.564(5) 2
P2 F7 1.571(5) .
P2 F8 1.573(4) 2
P2 F8 1.573(4) .
P2 F7' 1.577(5) .
P2 F7' 1.577(5) 2
P2 F6 1.6026(19) 2
P2 F6 1.6027(19) .

loop_
_geom_torsion_atom_site_label_1
_geom_torsion_atom_site_label_2
_geom_torsion_atom_site_label_3
_geom_torsion_atom_site_label_4
_geom_torsion
_geom_torsion_site_symmetry_1
C9 S1 C2 C3 -119.6(2) .
S1 C2 C3 S4 58.7(3) .
C2 C3 S4 C5 59.4(3) .
C2 C3 S4 Pd -49.6(3) .
S7 Pd S4 C3 -75.63(11) 5_665
S7 Pd S4 C3 104.37(11) .
S7 Pd S4 C5 176.07(11) 5_665
S7 Pd S4 C5 -3.93(11) .
C3 S4 C5 C6 -133.4(2) .
Pd S4 C5 C6 -24.5(2) .
S4 C5 C6 S7 51.0(3) .
C5 C6 S7 C8 60.0(3) .
C5 C6 S7 Pd -49.8(2) .
S4 Pd S7 C6 -154.72(12) 5_665
S4 Pd S7 C6 25.27(12) .
S4 Pd S7 C8 100.13(11) 5_665
S4 Pd S7 C8 -79.87(11) .
C6 S7 C8 C9 -138.1(2) .
Pd S7 C8 C9 -34.4(3) .
S7 C8 C9 S1 62.3(3) .
C2 S1 C9 C8 47.6(3) .
